data_4060702
_journal_name_full Organometallics
_journal_year 2003
_chemical_formula_sum 'C51 H56 N4 O5 Ru'
_chemical_formula_weight 906.07
_space_group_IT_number 33
_symmetry_cell_setting orthorhombic
_symmetry_space_group_name_Hall 'P -2n -2ac'
_symmetry_space_group_name_H-M 'P c 21 n'
_cell_angle_alpha 90.00
_cell_angle_beta 90.00
_cell_angle_gamma 90.00
_cell_formula_units_Z 8
_cell_length_a 14.62840(10)
_cell_length_b 18.9827(2)
_cell_length_c 33.4047(4)
_cell_measurement_temperature 150(2)
_cell_volume 9276.04(16)
_diffrn_ambient_temperature 150(2)
_exptl_crystal_density_diffrn 1.298
_cod_depositor_comments
;
The following automatic conversions were performed:
'_symmetry_cell_setting' value 'Orthorhombic' changed to 'orthorhombic'
according to '/home/saulius/struct/CIF-dictionaries/cif_core.dic'
dictionary named 'cif_core.dic' version 2.4.1 from 2010-06-29.

Automatic conversion script
Id: cif_fix_enum 1527 2010-12-29 10:47:43Z saulius 
;
_cod_database_code 4060702

loop_
_symmetry_equiv_pos_as_xyz
'x, y, z'
'-x, y+1/2, -z'
'x+1/2, y+1/2, -z+1/2'
'-x+1/2, y, z+1/2'

loop_
_atom_site_label
_atom_site_type_symbol
_atom_site_fract_x
_atom_site_fract_y
_atom_site_fract_z
_atom_site_U_iso_or_equiv
_atom_site_adp_type
_atom_site_occupancy
_atom_site_symmetry_multiplicity
_atom_site_calc_flag
_atom_site_refinement_flags
_atom_site_disorder_assembly
_atom_site_disorder_group
Ru1 Ru 0.243640(13) 0.167778(15) 0.698050(6) 0.02094(6) Uani 1 1 d D . .
H1 H 0.2720(16) 0.1430(16) 0.7416(6) 0.031(8) Uiso 1 1 d D . .
Ru2 Ru 0.731587(14) 0.156071(13) 0.503801(6) 0.02182(6) Uani 1 1 d D . .
H2 H 0.6986(16) 0.1679(17) 0.4584(5) 0.031(7) Uiso 1 1 d D . .
O1 O 0.05319(15) 0.19105(12) 0.72694(7) 0.0454(7) Uani 1 1 d . . .
O2 O 0.18796(16) 0.21433(12) 0.61200(7) 0.0370(6) Uani 1 1 d . . .
O3 O 0.38151(12) 0.13937(11) 0.68474(6) 0.0284(5) Uani 1 1 d . . .
O4 O 0.50587(14) 0.12220(14) 0.64971(7) 0.0410(7) Uani 1 1 d . . .
H4 H 0.532(3) 0.140(3) 0.6272(15) 0.12(2) Uiso 1 1 d . . .
O5 O 0.39542(14) 0.19008(13) 0.62426(7) 0.0445(7) Uani 1 1 d . . .
O101 O 0.91414(16) 0.12644(13) 0.46875(8) 0.0540(8) Uani 1 1 d . . .
O102 O 0.79981(15) 0.12518(12) 0.59053(7) 0.0380(6) Uani 1 1 d . . .
O103 O 0.59489(13) 0.18581(12) 0.51852(6) 0.0314(6) Uani 1 1 d . . .
O104 O 0.47167(15) 0.20263(14) 0.55431(8) 0.0484(7) Uani 1 1 d . . .
H104 H 0.442(3) 0.191(2) 0.5818(14) 0.102(17) Uiso 1 1 d . . .
O105 O 0.59254(12) 0.15272(15) 0.58297(6) 0.0434(6) Uani 1 1 d . . .
N1 N 0.21744(18) 0.00866(15) 0.72025(8) 0.0297(7) Uani 1 1 d . . .
N2 N 0.20071(17) 0.02067(14) 0.65688(8) 0.0280(6) Uani 1 1 d . . .
N3 N 0.27160(18) 0.33388(15) 0.70141(8) 0.0296(7) Uani 1 1 d . . .
N4 N 0.36278(16) 0.28165(14) 0.74131(7) 0.0266(6) Uani 1 1 d . . .
N101 N 0.70195(18) -0.01023(14) 0.51381(8) 0.0288(6) Uani 1 1 d . . .
N102 N 0.62400(16) 0.03107(14) 0.46504(8) 0.0272(6) Uani 1 1 d . . .
N103 N 0.78242(18) 0.31077(15) 0.53220(8) 0.0290(6) Uani 1 1 d . . .
N104 N 0.76828(17) 0.30680(15) 0.46865(8) 0.0278(6) Uani 1 1 d . . .
C1 C 0.1277(2) 0.18329(16) 0.71551(9) 0.0283(8) Uani 1 1 d . . .
C2 C 0.2139(2) 0.19593(17) 0.64218(10) 0.0270(7) Uani 1 1 d . . .
C3 C 0.42329(18) 0.1535(2) 0.65213(9) 0.0311(7) Uani 1 1 d . . .
C4 C 0.2159(2) 0.05905(17) 0.69110(9) 0.0235(7) Uani 1 1 d . . .
C5 C 0.2042(3) -0.0579(2) 0.70455(12) 0.0450(10) Uani 1 1 d . . .
H5 H 0.2025 -0.1009 0.7191 0.054 Uiso 1 1 calc R . .
C6 C 0.1942(3) -0.05034(19) 0.66445(12) 0.0426(10) Uani 1 1 d . . .
H6 H 0.1846 -0.0868 0.6454 0.051 Uiso 1 1 calc R . .
C7 C 0.1896(2) 0.04510(17) 0.61626(9) 0.0263(7) Uani 1 1 d . . .
C8 C 0.1028(2) 0.06829(17) 0.60383(9) 0.0276(7) Uani 1 1 d . . .
C9 C 0.0911(2) 0.08110(17) 0.56316(10) 0.0314(8) Uani 1 1 d . . .
H9 H 0.0330 0.0964 0.5539 0.038 Uiso 1 1 calc R . .
C10 C 0.1605(2) 0.07250(18) 0.53599(10) 0.0342(8) Uani 1 1 d . . .
C11 C 0.2463(2) 0.0519(2) 0.54970(11) 0.0347(9) Uani 1 1 d . . .
H11 H 0.2955 0.0485 0.5312 0.042 Uiso 1 1 calc R . .
C12 C 0.2618(2) 0.03626(19) 0.58968(11) 0.0328(8) Uani 1 1 d . . .
C13 C 0.0266(2) 0.08180(19) 0.63297(10) 0.0363(8) Uani 1 1 d . . .
H13A H 0.0297 0.1307 0.6423 0.054 Uiso 1 1 calc R . .
H13B H 0.0326 0.0499 0.6559 0.054 Uiso 1 1 calc R . .
H13C H -0.0323 0.0737 0.6198 0.054 Uiso 1 1 calc R . .
C14 C 0.1457(3) 0.0846(2) 0.49159(10) 0.0476(10) Uani 1 1 d . . .
H14A H 0.1483 0.0394 0.4775 0.071 Uiso 1 1 calc R . .
H14B H 0.1936 0.1158 0.4813 0.071 Uiso 1 1 calc R . .
H14C H 0.0858 0.1063 0.4873 0.071 Uiso 1 1 calc R . .
C15 C 0.3535(2) 0.0090(2) 0.60301(11) 0.0474(10) Uani 1 1 d . . .
H15A H 0.3536 -0.0426 0.6018 0.071 Uiso 1 1 calc R . .
H15B H 0.3652 0.0242 0.6306 0.071 Uiso 1 1 calc R . .
H15C H 0.4012 0.0276 0.5854 0.071 Uiso 1 1 calc R . .
C16 C 0.2283(2) 0.01597(17) 0.76305(11) 0.0283(8) Uani 1 1 d . . .
C17 C 0.1498(2) 0.01514(18) 0.78643(11) 0.0333(8) Uani 1 1 d . . .
C18 C 0.1600(2) 0.01511(18) 0.82747(10) 0.0359(9) Uani 1 1 d . . .
H18 H 0.1070 0.0143 0.8439 0.043 Uiso 1 1 calc R . .
C19 C 0.2459(2) 0.0162(2) 0.84551(11) 0.0353(9) Uani 1 1 d . . .
C20 C 0.3220(2) 0.01621(18) 0.82091(10) 0.0342(8) Uani 1 1 d . . .
H20 H 0.3810 0.0166 0.8328 0.041 Uiso 1 1 calc R . .
C21 C 0.3152(2) 0.01570(17) 0.77941(10) 0.0285(8) Uani 1 1 d . . .
C22 C 0.0548(2) 0.0141(2) 0.76825(12) 0.0467(10) Uani 1 1 d . . .
H22A H 0.0484 0.0535 0.7495 0.070 Uiso 1 1 calc R . .
H22B H 0.0091 0.0186 0.7895 0.070 Uiso 1 1 calc R . .
H22C H 0.0455 -0.0304 0.7540 0.070 Uiso 1 1 calc R . .
C23 C 0.2549(2) 0.0164(3) 0.89030(12) 0.0517(11) Uani 1 1 d . . .
H23A H 0.2768 -0.0297 0.8993 0.078 Uiso 1 1 calc R . .
H23B H 0.1951 0.0261 0.9024 0.078 Uiso 1 1 calc R . .
H23C H 0.2984 0.0529 0.8984 0.078 Uiso 1 1 calc R . .
C24 C 0.3988(2) 0.0151(2) 0.75318(10) 0.0416(10) Uani 1 1 d . . .
H24A H 0.4537 0.0131 0.7700 0.062 Uiso 1 1 calc R . .
H24B H 0.4001 0.0580 0.7369 0.062 Uiso 1 1 calc R . .
H24C H 0.3970 -0.0262 0.7356 0.062 Uiso 1 1 calc R . .
C25 C 0.2935(2) 0.26793(17) 0.71458(9) 0.0255(7) Uani 1 1 d . . .
C26 C 0.3258(2) 0.38583(19) 0.71840(11) 0.0404(9) Uani 1 1 d . . .
H26 H 0.3231 0.4350 0.7133 0.048 Uiso 1 1 calc R . .
C27 C 0.3822(2) 0.35288(19) 0.74327(11) 0.0373(9) Uani 1 1 d . . .
H27 H 0.4277 0.3743 0.7595 0.045 Uiso 1 1 calc R . .
C28 C 0.4079(2) 0.23454(18) 0.76804(10) 0.0286(7) Uani 1 1 d . . .
C29 C 0.3636(2) 0.2188(2) 0.80459(11) 0.0412(9) Uani 1 1 d . . .
C30 C 0.4121(3) 0.1785(2) 0.83200(11) 0.0600(13) Uani 1 1 d . . .
H30 H 0.3834 0.1667 0.8566 0.072 Uiso 1 1 calc R . .
C31 C 0.4984(3) 0.1552(2) 0.82538(14) 0.0664(13) Uani 1 1 d . . .
C32 C 0.5403(2) 0.1743(2) 0.79007(14) 0.0591(12) Uani 1 1 d . . .
H32 H 0.6012 0.1589 0.7855 0.071 Uiso 1 1 calc R . .
C33 C 0.4979(2) 0.2152(2) 0.76037(12) 0.0421(10) Uani 1 1 d . . .
C34 C 0.2704(2) 0.2454(3) 0.81319(11) 0.0543(12) Uani 1 1 d . . .
H34A H 0.2535 0.2331 0.8407 0.081 Uiso 1 1 calc R . .
H34B H 0.2269 0.2239 0.7945 0.081 Uiso 1 1 calc R . .
H34C H 0.2692 0.2967 0.8100 0.081 Uiso 1 1 calc R . .
C35 C 0.5491(4) 0.1103(3) 0.85610(17) 0.117(2) Uani 1 1 d . . .
H35A H 0.5647 0.0647 0.8442 0.175 Uiso 1 1 calc R . .
H35B H 0.5098 0.1028 0.8795 0.175 Uiso 1 1 calc R . .
H35C H 0.6051 0.1345 0.8644 0.175 Uiso 1 1 calc R . .
C36 C 0.5468(2) 0.2392(2) 0.72344(12) 0.0600(12) Uani 1 1 d . . .
H36A H 0.5776 0.2841 0.7288 0.090 Uiso 1 1 calc R . .
H36B H 0.5026 0.2454 0.7017 0.090 Uiso 1 1 calc R . .
H36C H 0.5922 0.2038 0.7157 0.090 Uiso 1 1 calc R . .
C37 C 0.1993(2) 0.35464(17) 0.67378(11) 0.0308(8) Uani 1 1 d . . .
C38 C 0.2224(2) 0.36534(18) 0.63408(11) 0.0325(8) Uani 1 1 d . . .
C39 C 0.1535(2) 0.39045(17) 0.60884(11) 0.0365(9) Uani 1 1 d . . .
H39 H 0.1667 0.3976 0.5813 0.044 Uiso 1 1 calc R . .
C40 C 0.0668(2) 0.40512(17) 0.62294(11) 0.0350(8) Uani 1 1 d . . .
C41 C 0.0474(2) 0.39409(17) 0.66299(11) 0.0351(8) Uani 1 1 d . . .
H41 H -0.0123 0.4039 0.6727 0.042 Uiso 1 1 calc R . .
C42 C 0.1136(2) 0.36891(17) 0.68940(10) 0.0325(8) Uani 1 1 d . . .
C43 C 0.3177(2) 0.35262(19) 0.61859(11) 0.0402(9) Uani 1 1 d . . .
H43A H 0.3571 0.3922 0.6261 0.060 Uiso 1 1 calc R . .
H43B H 0.3161 0.3483 0.5894 0.060 Uiso 1 1 calc R . .
H43C H 0.3419 0.3090 0.6302 0.060 Uiso 1 1 calc R . .
C44 C -0.0055(2) 0.4349(2) 0.59477(11) 0.0501(10) Uani 1 1 d . . .
H44A H 0.0073 0.4847 0.5897 0.075 Uiso 1 1 calc R . .
H44B H -0.0660 0.4301 0.6071 0.075 Uiso 1 1 calc R . .
H44C H -0.0042 0.4088 0.5694 0.075 Uiso 1 1 calc R . .
C45 C 0.0918(2) 0.36177(19) 0.73328(11) 0.0420(9) Uani 1 1 d . . .
H45A H 0.1218 0.3196 0.7440 0.063 Uiso 1 1 calc R . .
H45B H 0.0255 0.3576 0.7368 0.063 Uiso 1 1 calc R . .
H45C H 0.1140 0.4034 0.7476 0.063 Uiso 1 1 calc R . .
C101 C 0.8436(2) 0.13673(17) 0.48280(10) 0.0333(8) Uani 1 1 d . . .
C102 C 0.7684(2) 0.13806(17) 0.55999(9) 0.0276(8) Uani 1 1 d . . .
C103 C 0.55769(19) 0.17842(18) 0.55256(10) 0.0306(8) Uani 1 1 d . . .
C104 C 0.6834(2) 0.05211(17) 0.49440(9) 0.0253(7) Uani 1 1 d . . .
C105 C 0.6562(2) -0.06636(19) 0.49647(10) 0.0384(9) Uani 1 1 d . . .
H105 H 0.6589 -0.1143 0.5046 0.046 Uiso 1 1 calc R . .
C106 C 0.6075(2) -0.04013(18) 0.46620(11) 0.0369(9) Uani 1 1 d . . .
H106 H 0.5686 -0.0659 0.4487 0.044 Uiso 1 1 calc R . .
C107 C 0.5834(2) 0.07260(17) 0.43359(10) 0.0284(8) Uani 1 1 d . . .
C108 C 0.4926(2) 0.09389(18) 0.43791(10) 0.0339(8) Uani 1 1 d . . .
C109 C 0.4530(2) 0.12949(18) 0.40537(11) 0.0407(9) Uani 1 1 d . . .
H109 H 0.3915 0.1451 0.4075 0.049 Uiso 1 1 calc R . .
C110 C 0.5001(2) 0.14244(18) 0.37051(11) 0.0379(9) Uani 1 1 d . . .
C111 C 0.5884(2) 0.11831(18) 0.36710(10) 0.0334(8) Uani 1 1 d . . .
H111 H 0.6205 0.1259 0.3427 0.040 Uiso 1 1 calc R . .
C112 C 0.6326(2) 0.08306(17) 0.39825(9) 0.0279(7) Uani 1 1 d . . .
C113 C 0.4392(2) 0.0780(2) 0.47511(11) 0.0459(10) Uani 1 1 d . . .
H11A H 0.4318 0.0269 0.4778 0.069 Uiso 1 1 calc R . .
H11B H 0.3789 0.1003 0.4734 0.069 Uiso 1 1 calc R . .
H11C H 0.4719 0.0964 0.4985 0.069 Uiso 1 1 calc R . .
C114 C 0.4542(3) 0.1809(2) 0.33606(12) 0.0596(12) Uani 1 1 d . . .
H11D H 0.3991 0.1552 0.3280 0.089 Uiso 1 1 calc R . .
H11E H 0.4965 0.1838 0.3134 0.089 Uiso 1 1 calc R . .
H11F H 0.4374 0.2286 0.3446 0.089 Uiso 1 1 calc R . .
C115 C 0.7286(2) 0.0584(2) 0.39379(11) 0.0426(10) Uani 1 1 d . . .
H11G H 0.7695 0.0898 0.4086 0.064 Uiso 1 1 calc R . .
H11H H 0.7455 0.0586 0.3654 0.064 Uiso 1 1 calc R . .
H11I H 0.7341 0.0104 0.4044 0.064 Uiso 1 1 calc R . .
C116 C 0.7570(2) -0.02263(17) 0.54885(10) 0.0282(7) Uani 1 1 d . . .
C117 C 0.7117(2) -0.03084(18) 0.58570(11) 0.0352(9) Uani 1 1 d . . .
C118 C 0.7643(3) -0.04909(19) 0.61864(11) 0.0409(9) Uani 1 1 d . . .
H118 H 0.7353 -0.0546 0.6439 0.049 Uiso 1 1 calc R . .
C119 C 0.8579(3) -0.05953(18) 0.61587(11) 0.0417(9) Uani 1 1 d . . .
C120 C 0.8995(2) -0.05152(18) 0.57919(11) 0.0391(9) Uani 1 1 d . . .
H120 H 0.9637 -0.0579 0.5772 0.047 Uiso 1 1 calc R . .
C121 C 0.8504(2) -0.03438(17) 0.54507(10) 0.0310(8) Uani 1 1 d . . .
C122 C 0.6105(3) -0.0206(2) 0.58882(12) 0.0502(11) Uani 1 1 d . . .
H12A H 0.5944 0.0267 0.5794 0.075 Uiso 1 1 calc R . .
H12B H 0.5915 -0.0260 0.6168 0.075 Uiso 1 1 calc R . .
H12C H 0.5792 -0.0558 0.5723 0.075 Uiso 1 1 calc R . .
C123 C 0.9115(3) -0.0809(2) 0.65292(12) 0.0644(12) Uani 1 1 d . . .
H12D H 0.8953 -0.0497 0.6752 0.097 Uiso 1 1 calc R . .
H12E H 0.9771 -0.0770 0.6474 0.097 Uiso 1 1 calc R . .
H12F H 0.8966 -0.1296 0.6600 0.097 Uiso 1 1 calc R . .
C124 C 0.8977(2) -0.03378(19) 0.50461(11) 0.0430(10) Uani 1 1 d . . .
H12G H 0.8594 -0.0089 0.4851 0.065 Uiso 1 1 calc R . .
H12H H 0.9075 -0.0823 0.4956 0.065 Uiso 1 1 calc R . .
H12I H 0.9568 -0.0098 0.5070 0.065 Uiso 1 1 calc R . .
C125 C 0.7629(2) 0.26462(19) 0.50207(9) 0.0247(7) Uani 1 1 d . . .
C126 C 0.7985(3) 0.37825(19) 0.51815(11) 0.0424(9) Uani 1 1 d . . .
H126 H 0.8125 0.4186 0.5338 0.051 Uiso 1 1 calc R . .
C127 C 0.7904(3) 0.37574(19) 0.47818(11) 0.0420(9) Uani 1 1 d . . .
H127 H 0.7982 0.4137 0.4600 0.050 Uiso 1 1 calc R . .
C128 C 0.7520(2) 0.28965(17) 0.42722(10) 0.0288(8) Uani 1 1 d . . .
C129 C 0.6620(2) 0.29314(18) 0.41305(10) 0.0326(8) Uani 1 1 d . . .
C130 C 0.6498(3) 0.28509(19) 0.37211(11) 0.0441(10) Uani 1 1 d . . .
H130 H 0.5897 0.2878 0.3615 0.053 Uiso 1 1 calc R . .
C131 C 0.7219(3) 0.2732(2) 0.34604(11) 0.0463(10) Uani 1 1 d . . .
C132 C 0.8088(3) 0.27007(19) 0.36163(11) 0.0453(10) Uani 1 1 d . . .
H132 H 0.8587 0.2613 0.3441 0.054 Uiso 1 1 calc R . .
C133 C 0.8259(2) 0.27932(18) 0.40213(10) 0.0370(9) Uani 1 1 d . . .
C134 C 0.5836(2) 0.3046(2) 0.44099(11) 0.0487(10) Uani 1 1 d . . .
H13D H 0.5857 0.2693 0.4624 0.073 Uiso 1 1 calc R . .
H13E H 0.5260 0.3000 0.4263 0.073 Uiso 1 1 calc R . .
H13F H 0.5878 0.3518 0.4526 0.073 Uiso 1 1 calc R . .
C135 C 0.7056(4) 0.2629(3) 0.30175(11) 0.0729(15) Uani 1 1 d . . .
H13G H 0.6551 0.2932 0.2930 0.109 Uiso 1 1 calc R . .
H13H H 0.6898 0.2135 0.2966 0.109 Uiso 1 1 calc R . .
H13I H 0.7611 0.2752 0.2869 0.109 Uiso 1 1 calc R . .
C136 C 0.9231(2) 0.2798(2) 0.41758(11) 0.0507(10) Uani 1 1 d . . .
H13J H 0.9411 0.3283 0.4241 0.076 Uiso 1 1 calc R . .
H13K H 0.9641 0.2610 0.3970 0.076 Uiso 1 1 calc R . .
H13L H 0.9271 0.2506 0.4417 0.076 Uiso 1 1 calc R . .
C137 C 0.7882(2) 0.29793(18) 0.57463(10) 0.0302(8) Uani 1 1 d . . .
C138 C 0.7128(2) 0.3155(2) 0.59868(11) 0.0358(9) Uani 1 1 d . . .
C139 C 0.7250(3) 0.3122(2) 0.63951(11) 0.0440(10) Uani 1 1 d . . .
H139 H 0.6750 0.3234 0.6565 0.053 Uiso 1 1 calc R . .
C140 C 0.8073(3) 0.2932(2) 0.65668(10) 0.0399(9) Uani 1 1 d . . .
C141 C 0.8786(2) 0.27478(18) 0.63202(10) 0.0376(9) Uani 1 1 d . . .
H141 H 0.9347 0.2601 0.6437 0.045 Uiso 1 1 calc R . .
C142 C 0.8713(2) 0.27704(17) 0.59065(9) 0.0296(8) Uani 1 1 d . . .
C143 C 0.6231(3) 0.3397(2) 0.58073(13) 0.0526(11) Uani 1 1 d . . .
H14D H 0.5736 0.3317 0.6000 0.079 Uiso 1 1 calc R . .
H14E H 0.6108 0.3130 0.5562 0.079 Uiso 1 1 calc R . .
H14F H 0.6268 0.3900 0.5744 0.079 Uiso 1 1 calc R . .
C144 C 0.8179(3) 0.2948(2) 0.70172(10) 0.0608(12) Uani 1 1 d . . .
H14G H 0.8081 0.3429 0.7114 0.091 Uiso 1 1 calc R . .
H14H H 0.8797 0.2793 0.7089 0.091 Uiso 1 1 calc R . .
H14I H 0.7729 0.2632 0.7139 0.091 Uiso 1 1 calc R . .
C145 C 0.9510(2) 0.25766(19) 0.56448(10) 0.0404(9) Uani 1 1 d . . .
H14J H 0.9380 0.2132 0.5507 0.061 Uiso 1 1 calc R . .
H14K H 1.0059 0.2522 0.5810 0.061 Uiso 1 1 calc R . .
H14L H 0.9612 0.2949 0.5447 0.061 Uiso 1 1 calc R . .
C201 C 0.2796(2) 0.2452(2) 0.51461(12) 0.0406(9) Uani 1 1 d . . .
H201 H 0.3060 0.2313 0.5394 0.049 Uiso 1 1 calc R . .
C202 C 0.1879(3) 0.2613(2) 0.51254(13) 0.0462(10) Uani 1 1 d . . .
H202 H 0.1509 0.2591 0.5359 0.055 Uiso 1 1 calc R . .
C203 C 0.1496(3) 0.2808(2) 0.47598(14) 0.0596(12) Uani 1 1 d . . .
H203 H 0.0865 0.2922 0.4744 0.071 Uiso 1 1 calc R . .
C204 C 0.2033(3) 0.2836(2) 0.44207(13) 0.0594(12) Uani 1 1 d . . .
H204 H 0.1771 0.2963 0.4171 0.071 Uiso 1 1 calc R . .
C205 C 0.2951(3) 0.2680(2) 0.44455(13) 0.0565(12) Uani 1 1 d . . .
H205 H 0.3324 0.2702 0.4213 0.068 Uiso 1 1 calc R . .
C206 C 0.3328(3) 0.2491(2) 0.48081(13) 0.0484(10) Uani 1 1 d . . .
H206 H 0.3963 0.2388 0.4825 0.058 Uiso 1 1 calc R . .
C301 C 0.7130(3) 0.0889(2) 0.68430(12) 0.0506(11) Uani 1 1 d . . .
H301 H 0.6868 0.0975 0.6587 0.061 Uiso 1 1 calc R . .
C302 C 0.6621(3) 0.0569(2) 0.71404(14) 0.0535(11) Uani 1 1 d . . .
H302 H 0.6012 0.0423 0.7087 0.064 Uiso 1 1 calc R . .
C303 C 0.6991(3) 0.0464(2) 0.75097(14) 0.0598(12) Uani 1 1 d . . .
H303 H 0.6642 0.0241 0.7713 0.072 Uiso 1 1 calc R . .
C304 C 0.7889(3) 0.0686(2) 0.75899(14) 0.0619(13) Uani 1 1 d . . .
H304 H 0.8143 0.0630 0.7850 0.074 Uiso 1 1 calc R . .
C305 C 0.8391(3) 0.0984(2) 0.72905(15) 0.0564(12) Uani 1 1 d . . .
H305 H 0.9005 0.1122 0.7340 0.068 Uiso 1 1 calc R . .
C306 C 0.8018(3) 0.1083(2) 0.69197(12) 0.0506(11) Uani 1 1 d . . .
H306 H 0.8376 0.1289 0.6713 0.061 Uiso 1 1 calc R . .

loop_
_atom_site_aniso_label
_atom_site_aniso_U_11
_atom_site_aniso_U_22
_atom_site_aniso_U_33
_atom_site_aniso_U_23
_atom_site_aniso_U_13
_atom_site_aniso_U_12
Ru1 0.02235(11) 0.02176(13) 0.01871(11) -0.00031(12) 0.00064(8) -0.00087(12)
Ru2 0.02545(11) 0.02345(14) 0.01656(11) 0.00054(12) 0.00060(8) 0.00111(14)
O1 0.0298(14) 0.0453(17) 0.0610(18) -0.0072(13) 0.0150(11) -0.0008(11)
O2 0.0534(15) 0.0310(15) 0.0265(14) 0.0043(11) -0.0106(11) -0.0046(11)
O3 0.0237(11) 0.0338(15) 0.0276(12) -0.0019(10) 0.0040(8) 0.0016(9)
O4 0.0282(13) 0.0591(19) 0.0356(15) 0.0051(13) 0.0071(10) 0.0101(11)
O5 0.0425(14) 0.0565(18) 0.0346(14) 0.0185(12) 0.0117(11) 0.0208(12)
O101 0.0416(15) 0.0458(17) 0.075(2) 0.0098(14) 0.0262(14) 0.0085(12)
O102 0.0535(14) 0.0355(15) 0.0252(13) 0.0041(11) -0.0093(11) -0.0053(11)
O103 0.0302(11) 0.0399(15) 0.0241(12) 0.0017(10) 0.0040(9) 0.0037(10)
O104 0.0285(14) 0.081(2) 0.0354(16) 0.0102(14) 0.0077(11) 0.0182(12)
O105 0.0345(11) 0.0673(19) 0.0286(12) 0.0132(14) 0.0062(9) 0.0136(13)
N1 0.0381(16) 0.0226(17) 0.0284(16) 0.0012(13) -0.0088(13) 0.0010(13)
N2 0.0351(15) 0.0229(16) 0.0261(16) -0.0027(13) -0.0049(12) -0.0003(12)
N3 0.0323(15) 0.0227(17) 0.0339(17) -0.0003(13) -0.0043(12) -0.0032(12)
N4 0.0286(14) 0.0241(17) 0.0272(15) -0.0029(13) 0.0004(11) -0.0032(12)
N101 0.0383(16) 0.0181(16) 0.0301(16) 0.0006(13) -0.0051(12) 0.0006(12)
N102 0.0364(16) 0.0210(16) 0.0242(15) 0.0015(12) -0.0029(12) -0.0013(12)
N103 0.0444(16) 0.0250(17) 0.0178(15) -0.0001(13) -0.0046(12) -0.0026(13)
N104 0.0428(16) 0.0216(16) 0.0190(14) 0.0004(12) -0.0010(11) -0.0008(12)
C1 0.0311(18) 0.022(2) 0.0315(18) 0.0001(15) -0.0006(13) -0.0032(14)
C2 0.0302(18) 0.0250(19) 0.0258(18) -0.0058(15) -0.0015(14) -0.0025(13)
C3 0.0278(16) 0.035(2) 0.0308(17) -0.0041(18) 0.0024(12) 0.0006(17)
C4 0.0247(16) 0.0211(19) 0.0246(17) 0.0020(15) -0.0036(13) -0.0031(13)
C5 0.066(3) 0.018(2) 0.051(3) 0.0024(19) -0.012(2) -0.0029(18)
C6 0.061(3) 0.024(2) 0.043(3) -0.0035(18) -0.0096(19) -0.0006(17)
C7 0.0350(19) 0.0212(19) 0.0227(18) -0.0029(15) -0.0039(14) -0.0045(14)
C8 0.0337(18) 0.0227(19) 0.0263(18) -0.0040(15) 0.0009(14) -0.0043(14)
C9 0.0330(18) 0.030(2) 0.032(2) -0.0053(16) -0.0042(14) -0.0039(15)
C10 0.043(2) 0.031(2) 0.029(2) -0.0042(17) 0.0006(16) -0.0072(16)
C11 0.039(2) 0.030(2) 0.035(2) -0.0102(17) 0.0081(15) -0.0046(16)
C12 0.0344(19) 0.026(2) 0.038(2) -0.0097(17) -0.0017(15) -0.0020(15)
C13 0.0301(18) 0.043(2) 0.036(2) -0.0040(17) 0.0003(15) 0.0011(16)
C14 0.067(3) 0.049(3) 0.027(2) -0.0060(19) -0.0002(18) -0.009(2)
C15 0.039(2) 0.051(3) 0.052(3) -0.014(2) -0.0040(17) 0.0092(18)
C16 0.0384(19) 0.0181(19) 0.0285(19) 0.0048(15) -0.0021(15) -0.0008(14)
C17 0.036(2) 0.026(2) 0.038(2) 0.0127(17) -0.0025(15) -0.0025(15)
C18 0.037(2) 0.035(2) 0.035(2) 0.0110(17) 0.0078(16) 0.0069(16)
C19 0.044(2) 0.033(2) 0.029(2) 0.0094(17) 0.0020(15) 0.0063(16)
C20 0.034(2) 0.034(2) 0.035(2) 0.0055(17) -0.0057(15) 0.0048(15)
C21 0.0343(19) 0.0221(19) 0.0290(19) 0.0059(15) -0.0003(14) 0.0015(14)
C22 0.036(2) 0.050(3) 0.054(3) 0.009(2) -0.0091(17) -0.0016(18)
C23 0.061(3) 0.061(3) 0.033(2) 0.006(2) 0.0023(18) 0.014(2)
C24 0.038(2) 0.055(3) 0.032(2) 0.0068(18) 0.0032(16) 0.0059(18)
C25 0.0250(17) 0.028(2) 0.0229(17) 0.0017(15) 0.0046(13) -0.0015(14)
C26 0.048(2) 0.022(2) 0.052(3) -0.0067(18) -0.0069(18) -0.0058(17)
C27 0.042(2) 0.030(2) 0.040(2) -0.0089(18) -0.0087(17) -0.0064(17)
C28 0.0302(19) 0.027(2) 0.0287(19) -0.0016(16) -0.0095(14) -0.0048(14)
C29 0.048(2) 0.043(2) 0.032(2) -0.0014(18) -0.0097(17) -0.0199(18)
C30 0.086(3) 0.053(3) 0.041(2) 0.014(2) -0.030(2) -0.036(3)
C31 0.083(3) 0.036(3) 0.080(3) 0.011(3) -0.056(2) -0.014(3)
C32 0.040(2) 0.045(3) 0.092(3) -0.016(3) -0.036(2) 0.007(2)
C33 0.035(2) 0.033(2) 0.059(3) -0.015(2) -0.0094(18) -0.0049(16)
C34 0.044(2) 0.092(4) 0.028(2) -0.008(2) 0.0088(16) -0.025(2)
C35 0.151(5) 0.055(3) 0.143(5) 0.034(3) -0.111(4) -0.024(3)
C36 0.034(2) 0.074(3) 0.071(3) -0.030(3) 0.0105(19) -0.007(2)
C37 0.034(2) 0.022(2) 0.036(2) 0.0019(16) -0.0049(16) -0.0040(15)
C38 0.041(2) 0.022(2) 0.035(2) 0.0023(16) 0.0015(16) -0.0025(15)
C39 0.051(2) 0.026(2) 0.032(2) 0.0046(16) -0.0037(16) -0.0042(16)
C40 0.044(2) 0.0186(19) 0.043(2) -0.0024(16) -0.0130(16) 0.0010(15)
C41 0.0390(19) 0.024(2) 0.042(2) -0.0013(17) -0.0029(16) 0.0018(15)
C42 0.044(2) 0.021(2) 0.033(2) -0.0018(16) -0.0028(16) -0.0013(16)
C43 0.046(2) 0.035(2) 0.040(2) 0.0054(18) 0.0080(17) -0.0016(17)
C44 0.058(2) 0.038(2) 0.055(3) -0.002(2) -0.0150(19) 0.0059(19)
C45 0.044(2) 0.040(2) 0.042(2) 0.0014(19) 0.0004(17) 0.0037(17)
C101 0.0324(19) 0.025(2) 0.043(2) 0.0044(16) 0.0065(15) -0.0024(14)
C102 0.0344(17) 0.029(2) 0.0195(15) -0.0014(14) -0.0037(13) -0.0028(14)
C103 0.0276(17) 0.034(2) 0.0304(18) -0.0013(16) -0.0012(13) 0.0003(15)
C104 0.0278(18) 0.0256(19) 0.0224(17) -0.0006(15) 0.0018(13) 0.0009(14)
C105 0.057(2) 0.019(2) 0.038(2) -0.0005(17) -0.0061(17) -0.0024(17)
C106 0.048(2) 0.025(2) 0.038(2) -0.0043(17) -0.0097(17) -0.0033(16)
C107 0.0319(19) 0.025(2) 0.0286(19) -0.0035(15) -0.0072(14) 0.0016(15)
C108 0.0299(19) 0.032(2) 0.040(2) -0.0050(17) -0.0004(15) -0.0012(15)
C109 0.0247(18) 0.041(2) 0.057(3) -0.0057(19) -0.0134(16) 0.0078(15)
C110 0.041(2) 0.032(2) 0.040(2) 0.0012(17) -0.0166(15) -0.0026(16)
C111 0.043(2) 0.034(2) 0.0228(19) -0.0007(15) -0.0025(14) -0.0064(16)
C112 0.0309(18) 0.029(2) 0.0239(18) -0.0050(15) -0.0046(13) -0.0033(14)
C113 0.035(2) 0.051(3) 0.052(3) -0.003(2) 0.0081(17) -0.0017(18)
C114 0.066(3) 0.054(3) 0.059(3) 0.013(2) -0.034(2) -0.004(2)
C115 0.043(2) 0.050(3) 0.035(2) -0.0063(19) 0.0058(16) 0.0095(18)
C116 0.045(2) 0.0181(18) 0.0217(17) 0.0021(14) -0.0038(14) 0.0011(15)
C117 0.047(2) 0.027(2) 0.031(2) 0.0024(17) 0.0055(16) -0.0023(16)
C118 0.066(3) 0.032(2) 0.0253(19) 0.0028(16) -0.0002(17) -0.0060(18)
C119 0.064(3) 0.024(2) 0.036(2) 0.0093(17) -0.0177(18) -0.0056(18)
C120 0.043(2) 0.027(2) 0.048(3) 0.0063(18) -0.0094(17) -0.0033(16)
C121 0.042(2) 0.023(2) 0.029(2) 0.0035(16) -0.0005(15) -0.0001(15)
C122 0.054(3) 0.051(3) 0.046(3) -0.001(2) 0.0109(19) -0.002(2)
C123 0.090(3) 0.048(3) 0.055(3) 0.023(2) -0.029(2) -0.013(2)
C124 0.050(2) 0.036(2) 0.043(2) 0.0052(18) 0.0062(17) 0.0071(18)
C125 0.0309(18) 0.027(2) 0.0166(15) -0.0023(14) 0.0001(12) 0.0062(14)
C126 0.075(3) 0.020(2) 0.032(2) -0.0025(17) -0.0063(19) -0.0097(18)
C127 0.070(2) 0.024(2) 0.031(2) 0.0060(17) -0.0060(19) -0.0067(18)
C128 0.050(2) 0.0180(18) 0.0185(17) 0.0003(14) -0.0022(14) 0.0011(15)
C129 0.048(2) 0.022(2) 0.0281(19) 0.0029(16) -0.0057(16) -0.0022(15)
C130 0.057(2) 0.033(2) 0.042(2) 0.0071(19) -0.0197(19) -0.0068(18)
C131 0.087(3) 0.028(2) 0.024(2) 0.0046(17) -0.004(2) -0.011(2)
C132 0.077(3) 0.030(2) 0.028(2) 0.0053(18) 0.0112(19) -0.002(2)
C133 0.063(2) 0.021(2) 0.0264(19) 0.0041(16) 0.0049(17) -0.0037(17)
C134 0.044(2) 0.056(3) 0.046(3) 0.003(2) -0.0040(18) 0.007(2)
C135 0.136(4) 0.059(3) 0.024(2) -0.002(2) -0.010(2) -0.033(3)
C136 0.049(2) 0.048(3) 0.055(3) 0.012(2) 0.0099(19) -0.0006(19)
C137 0.047(2) 0.023(2) 0.0204(18) -0.0020(15) -0.0018(15) -0.0050(15)
C138 0.037(2) 0.037(2) 0.033(2) -0.0092(18) 0.0005(15) -0.0016(16)
C139 0.054(2) 0.048(3) 0.031(2) -0.0089(19) 0.0148(18) -0.0078(19)
C140 0.057(2) 0.041(2) 0.0215(19) 0.0003(17) 0.0019(17) -0.0118(19)
C141 0.044(2) 0.036(2) 0.033(2) 0.0006(18) -0.0072(16) -0.0084(17)
C142 0.0382(19) 0.027(2) 0.0239(18) -0.0048(16) -0.0036(14) -0.0041(15)
C143 0.049(3) 0.052(3) 0.057(3) -0.015(2) -0.003(2) 0.011(2)
C144 0.089(3) 0.070(3) 0.023(2) -0.007(2) -0.005(2) -0.013(3)
C145 0.044(2) 0.042(2) 0.035(2) -0.0070(18) 0.0015(16) -0.0044(17)
C201 0.048(2) 0.033(2) 0.041(2) -0.0022(18) -0.0043(18) 0.0005(17)
C202 0.042(2) 0.045(3) 0.051(3) -0.001(2) -0.0011(19) 0.0048(19)
C203 0.066(3) 0.052(3) 0.061(3) -0.013(2) -0.012(2) 0.024(2)
C204 0.100(4) 0.037(3) 0.041(3) -0.004(2) -0.018(2) 0.019(2)
C205 0.091(3) 0.036(3) 0.042(3) -0.001(2) 0.017(2) 0.011(2)
C206 0.050(2) 0.037(3) 0.058(3) -0.008(2) 0.006(2) -0.0003(19)
C301 0.053(3) 0.057(3) 0.041(3) -0.008(2) -0.006(2) 0.014(2)
C302 0.046(2) 0.053(3) 0.061(3) -0.006(2) -0.004(2) 0.006(2)
C303 0.079(3) 0.036(3) 0.064(3) 0.006(2) 0.013(3) -0.003(2)
C304 0.090(3) 0.034(3) 0.062(3) 0.003(2) -0.035(3) 0.004(2)
C305 0.051(2) 0.038(3) 0.080(3) 0.004(2) -0.019(2) 0.002(2)
C306 0.045(2) 0.058(3) 0.049(3) 0.003(2) 0.0115(19) 0.011(2)

loop_
_geom_bond_atom_site_label_1
_geom_bond_atom_site_label_2
_geom_bond_distance
_geom_bond_site_symmetry_2
_geom_bond_publ_flag
Ru1 C1 1.818(3) . ?
Ru1 C2 1.989(3) . ?
Ru1 C25 2.110(3) . ?
Ru1 C4 2.116(3) . ?
Ru1 O3 2.1344(18) . ?
Ru2 C101 1.820(3) . ?
Ru2 C102 1.982(3) . ?
Ru2 C125 2.112(4) . ?
Ru2 C104 2.119(3) . ?
Ru2 O103 2.1352(19) . ?
O1 C1 1.164(3) . ?
O2 C2 1.133(4) . ?
O3 C3 1.278(3) . ?
O4 H4 0.91(5) . ?
O4 C3 1.348(3) . ?
O5 C3 1.231(4) . ?
O5 H104 1.58(5) . ?
O101 C101 1.150(3) . ?
O102 C102 1.145(3) . ?
O103 C103 1.268(3) . ?
O104 H104 1.04(5) . ?
O104 C103 1.341(4) . ?
O105 C103 1.237(3) . ?
O105 H4 1.74(5) . ?
N1 C4 1.365(4) . ?
N1 C5 1.382(4) . ?
N1 C16 1.445(4) . ?
N2 C4 1.374(4) . ?
N2 C6 1.375(4) . ?
N2 C7 1.443(4) . ?
N3 C25 1.365(4) . ?
N3 C26 1.387(4) . ?
N3 C37 1.458(4) . ?
N4 C25 1.375(4) . ?
N4 C27 1.383(4) . ?
N4 C28 1.425(4) . ?
N101 C104 1.376(4) . ?
N101 C105 1.385(4) . ?
N101 C116 1.441(4) . ?
N102 C104 1.370(4) . ?
N102 C106 1.374(4) . ?
N102 C107 1.442(4) . ?
N103 C125 1.365(4) . ?
N103 C126 1.384(4) . ?
N103 C137 1.441(4) . ?
N104 C125 1.376(4) . ?
N104 C127 1.385(4) . ?
N104 C128 1.442(4) . ?
C5 C6 1.355(5) . ?
C7 C12 1.389(4) . ?
C7 C8 1.408(4) . ?
C8 C9 1.391(4) . ?
C8 C13 1.502(4) . ?
C9 C10 1.371(4) . ?
C10 C11 1.392(4) . ?
C10 C14 1.516(4) . ?
C11 C12 1.387(5) . ?
C12 C15 1.505(4) . ?
C16 C17 1.388(4) . ?
C16 C21 1.384(4) . ?
C17 C18 1.379(4) . ?
C17 C22 1.518(4) . ?
C18 C19 1.393(5) . ?
C19 C20 1.384(5) . ?
C19 C23 1.502(5) . ?
C20 C21 1.390(4) . ?
C21 C24 1.504(4) . ?
C26 C27 1.328(5) . ?
C28 C33 1.391(5) . ?
C28 C29 1.414(5) . ?
C29 C30 1.389(5) . ?
C29 C34 1.480(5) . ?
C30 C31 1.356(6) . ?
C31 C32 1.378(6) . ?
C31 C35 1.526(6) . ?
C32 C33 1.405(5) . ?
C33 C36 1.497(5) . ?
C37 C38 1.384(5) . ?
C37 C42 1.385(5) . ?
C38 C39 1.398(4) . ?
C38 C43 1.506(5) . ?
C39 C40 1.382(5) . ?
C40 C41 1.383(4) . ?
C40 C44 1.523(4) . ?
C41 C42 1.394(4) . ?
C42 C45 1.506(5) . ?
C105 C106 1.333(4) . ?
C107 C108 1.395(4) . ?
C107 C112 1.397(4) . ?
C108 C109 1.405(5) . ?
C108 C113 1.499(4) . ?
C109 C110 1.376(5) . ?
C110 C111 1.375(4) . ?
C110 C114 1.519(4) . ?
C111 C112 1.396(4) . ?
C112 C115 1.488(4) . ?
C116 C121 1.390(4) . ?
C116 C117 1.407(4) . ?
C117 C118 1.387(5) . ?
C117 C122 1.497(5) . ?
C118 C119 1.386(5) . ?
C119 C120 1.377(5) . ?
C119 C123 1.520(5) . ?
C120 C121 1.386(4) . ?
C121 C124 1.519(4) . ?
C126 C127 1.341(5) . ?
C128 C133 1.382(5) . ?
C128 C129 1.400(4) . ?
C129 C130 1.387(4) . ?
C129 C134 1.494(5) . ?
C130 C131 1.386(5) . ?
C131 C132 1.375(5) . ?
C131 C135 1.512(5) . ?
C132 C133 1.387(5) . ?
C133 C136 1.513(5) . ?
C137 C142 1.385(4) . ?
C137 C138 1.405(5) . ?
C138 C139 1.377(5) . ?
C138 C143 1.514(5) . ?
C139 C140 1.382(5) . ?
C140 C141 1.374(5) . ?
C140 C144 1.513(4) . ?
C141 C142 1.387(4) . ?
C142 C145 1.503(4) . ?
C201 C206 1.373(5) . ?
C201 C202 1.378(5) . ?
C202 C203 1.393(5) . ?
C203 C204 1.379(6) . ?
C204 C205 1.378(6) . ?
C205 C206 1.378(5) . ?
C301 C306 1.374(5) . ?
C301 C302 1.382(6) . ?
C302 C303 1.362(6) . ?
C303 C304 1.406(6) . ?
C304 C305 1.363(6) . ?
C305 C306 1.367(5) . ?
